data_7121382
loop_
_publ_author_name
'Yruegas, Sam'
'Martinez, Jesse J.'
'Martin, Caleb Daniel'

_publ_section_title
;
 Intermolecular Insertion Reactions of Azides Into 9-Borafluorenes to
 Generate 9,10-B,N-Phenanthrenes
;
_journal_name_full 'Chemical Communications'
_journal_paper_doi 10.1039/C8CC01529E
_journal_year 2018
_chemical_formula_moiety 'C40 H40 B O P'
_chemical_formula_sum 'C40 H40 B O P'
_chemical_formula_weight 578.50
_chemical_name_common 1PhEt3PO
_chemical_name_systematic
;
 ?
;
_chemical_properties_physical Air-sensitive,Moisture-sensitive
_space_group_crystal_system monoclinic
_space_group_IT_number 14
_space_group_name_Hall '-P 2yn'
_space_group_name_H-M_alt 'P 1 21/n 1'
_symmetry_space_group_name_Hall '-P 2yn'
_symmetry_space_group_name_H-M 'P 1 21/n 1'
_atom_sites_solution_hydrogens geom
_audit_creation_method SHELXL-2014
_audit_update_record
;
2018-01-25 deposited with the CCDC.
2018-03-09 downloaded from the CCDC.
;
_cell_angle_alpha 90
_cell_angle_beta 110.991(2)
_cell_angle_gamma 90
_cell_formula_units_Z 4
_cell_length_a 9.0948(3)
_cell_length_b 36.1717(13)
_cell_length_c 10.2433(4)
_cell_measurement_reflns_used 9981
_cell_measurement_temperature 150(2)
_cell_measurement_theta_max 27.43
_cell_measurement_theta_min 2.20
_cell_volume 3146.2(2)
_computing_cell_refinement 'Bruker SAINT'
_computing_data_collection 'Bruker APEX2'
_computing_data_reduction 'Bruker SAINT'
_computing_molecular_graphics 'Bruker SHELXTL'
_computing_publication_material 'Bruker SHELXTL'
_computing_structure_refinement 'SHELXL-2014 (Sheldrick 2014)'
_computing_structure_solution 'SHELXS-97 (Sheldrick 2008)'
_diffrn_ambient_temperature 150(2)
_diffrn_measured_fraction_theta_full 1.000
_diffrn_measured_fraction_theta_max 1.000
_diffrn_measurement_device_type 'Bruker APEX-II CCD'
_diffrn_measurement_method '\f and \w scans'
_diffrn_radiation_type MoK\a
_diffrn_radiation_wavelength 0.71073
_diffrn_reflns_av_R_equivalents 0.0593
_diffrn_reflns_av_unetI/netI 0.0390
_diffrn_reflns_Laue_measured_fraction_full 1.000
_diffrn_reflns_Laue_measured_fraction_max 1.000
_diffrn_reflns_limit_h_max 11
_diffrn_reflns_limit_h_min -11
_diffrn_reflns_limit_k_max 46
_diffrn_reflns_limit_k_min -46
_diffrn_reflns_limit_l_max 13
_diffrn_reflns_limit_l_min -13
_diffrn_reflns_number 64852
_diffrn_reflns_point_group_measured_fraction_full 1.000
_diffrn_reflns_point_group_measured_fraction_max 1.000
_diffrn_reflns_theta_full 25.242
_diffrn_reflns_theta_max 27.103
_diffrn_reflns_theta_min 2.252
_exptl_absorpt_coefficient_mu 0.119
_exptl_absorpt_correction_T_max 1.000
_exptl_absorpt_correction_T_min 0.951
_exptl_absorpt_correction_type multi-scan
_exptl_absorpt_process_details SADABs
_exptl_crystal_colour colourless
_exptl_crystal_density_diffrn 1.221
_exptl_crystal_description prism
_exptl_crystal_F_000 1232
_exptl_crystal_size_max 0.400
_exptl_crystal_size_mid 0.190
_exptl_crystal_size_min 0.140
_refine_diff_density_max 0.317
_refine_diff_density_min -0.362
_refine_diff_density_rms 0.067
_refine_ls_extinction_method none
_refine_ls_goodness_of_fit_ref 1.110
_refine_ls_hydrogen_treatment constr
_refine_ls_matrix_type full
_refine_ls_number_parameters 388
_refine_ls_number_reflns 6951
_refine_ls_number_restraints 0
_refine_ls_restrained_S_all 1.110
_refine_ls_R_factor_all 0.0718
_refine_ls_R_factor_gt 0.0445
_refine_ls_shift/su_max 0.000
_refine_ls_shift/su_mean 0.000
_refine_ls_structure_factor_coef Fsqd
_refine_ls_weighting_details 'w=1/[\s^2^(Fo^2^)+(0.0545P)^2^+1.0317P] where P=(Fo^2^+2Fc^2^)/3'
_refine_ls_weighting_scheme calc
_refine_ls_wR_factor_gt 0.1033
_refine_ls_wR_factor_ref 0.1197
_reflns_Friedel_coverage 0.000
_reflns_number_gt 5256
_reflns_number_total 6951
_reflns_threshold_expression 'I > 2\s(I)'
_cod_data_source_file c8cc01529e2.cif
_cod_data_source_block 1PhEt3PO
_cod_database_code 7121382
_shelx_space_group_comment
;
The symmetry employed for this shelxl refinement is uniquely defined
by the following loop, which should always be used as a source of
symmetry information in preference to the above space-group names.
They are only intended as comments.
;
_shelx_estimated_absorpt_t_min 0.954
_shelx_estimated_absorpt_t_max 0.984
_shelxl_version_number 2014-3

loop_
_space_group_symop_operation_xyz
'x, y, z'
'-x+1/2, y+1/2, -z+1/2'
'-x, -y, -z'
'x-1/2, -y-1/2, z-1/2'

loop_
_atom_site_label
_atom_site_type_symbol
_atom_site_fract_x
_atom_site_fract_y
_atom_site_fract_z
_atom_site_U_iso_or_equiv
_atom_site_adp_type
_atom_site_occupancy
_atom_site_site_symmetry_order
_atom_site_calc_flag
_atom_site_refinement_flags_posn
_atom_site_refinement_flags_adp
P1 P 0.17244(5) 0.08798(2) 0.02763(5) 0.01864(12) Uani 1 1 d . .
O1 O 0.33870(13) 0.07763(3) 0.12438(12) 0.0185(3) Uani 1 1 d . .
C102 C 0.0071(2) 0.14081(5) -0.1685(2) 0.0310(4) Uani 1 1 d . .
H10A H 0.0128 0.1650 -0.2096 0.046 Uiso 1 1 calc R U
H10B H -0.0199 0.1219 -0.2417 0.046 Uiso 1 1 calc R U
H10C H -0.0740 0.1414 -0.1262 0.046 Uiso 1 1 calc R U
B1 B 0.4912(2) 0.10050(5) 0.1954(2) 0.0167(4) Uani 1 1 d . .
C1 C 0.57013(19) 0.11491(4) 0.08560(17) 0.0166(3) Uani 1 1 d . .
C2 C 0.61413(19) 0.15060(4) 0.11835(17) 0.0177(3) Uani 1 1 d . .
C21 C 0.7065(2) 0.17492(4) 0.05883(18) 0.0183(4) Uani 1 1 d . .
C22 C 0.6327(2) 0.19379(5) -0.06634(19) 0.0233(4) Uani 1 1 d . .
H22A H 0.5236 0.1900 -0.1167 0.028 Uiso 1 1 calc R U
C23 C 0.7168(2) 0.21800(5) -0.1181(2) 0.0284(4) Uani 1 1 d . .
H23A H 0.6652 0.2307 -0.2036 0.034 Uiso 1 1 calc R U
C24 C 0.8751(2) 0.22368(5) -0.0457(2) 0.0311(5) Uani 1 1 d . .
H24A H 0.9327 0.2402 -0.0814 0.037 Uiso 1 1 calc R U
C132 C 0.0500(2) 0.05384(6) 0.2079(2) 0.0325(5) Uani 1 1 d . .
H13A H -0.0231 0.0559 0.2584 0.049 Uiso 1 1 calc R U
H13B H 0.0204 0.0326 0.1444 0.049 Uiso 1 1 calc R U
H13C H 0.1573 0.0504 0.2750 0.049 Uiso 1 1 calc R U
C131 C 0.0426(2) 0.08907(5) 0.1238(2) 0.0260(4) Uani 1 1 d . .
H13D H 0.0702 0.1105 0.1883 0.031 Uiso 1 1 calc R U
H13E H -0.0666 0.0927 0.0578 0.031 Uiso 1 1 calc R U
C111 C 0.1038(2) 0.05285(5) -0.10294(19) 0.0242(4) Uani 1 1 d . .
H11A H 0.0934 0.0294 -0.0572 0.029 Uiso 1 1 calc R U
H11B H -0.0022 0.0598 -0.1686 0.029 Uiso 1 1 calc R U
C112 C 0.2115(2) 0.04649(6) -0.1858(2) 0.0337(5) Uani 1 1 d . .
H11C H 0.1672 0.0270 -0.2553 0.050 Uiso 1 1 calc R U
H11D H 0.2204 0.0694 -0.2335 0.050 Uiso 1 1 calc R U
H11E H 0.3161 0.0390 -0.1220 0.050 Uiso 1 1 calc R U
C4 C 0.47160(19) 0.13921(4) 0.26698(17) 0.0171(3) Uani 1 1 d . .
C3 C 0.56266(19) 0.16455(4) 0.23332(17) 0.0174(4) Uani 1 1 d . .
C31 C 0.62879(19) 0.19921(4) 0.31032(18) 0.0180(4) Uani 1 1 d . .
C32 C 0.6355(2) 0.23270(4) 0.24429(19) 0.0207(4) Uani 1 1 d . .
H32A H 0.5908 0.2343 0.1452 0.025 Uiso 1 1 calc R U
C33 C 0.7062(2) 0.26360(5) 0.3211(2) 0.0243(4) Uani 1 1 d . .
H33A H 0.7090 0.2861 0.2743 0.029 Uiso 1 1 calc R U
C34 C 0.7726(2) 0.26198(5) 0.4651(2) 0.0267(4) Uani 1 1 d . .
H34A H 0.8207 0.2833 0.5175 0.032 Uiso 1 1 calc R U
C35 C 0.7686(2) 0.22908(5) 0.5325(2) 0.0266(4) Uani 1 1 d . .
H35A H 0.8149 0.2277 0.6315 0.032 Uiso 1 1 calc R U
C36 C 0.6972(2) 0.19821(5) 0.45617(19) 0.0227(4) Uani 1 1 d . .
H36A H 0.6947 0.1758 0.5040 0.027 Uiso 1 1 calc R U
C11 C 0.60446(19) 0.09144(4) -0.01783(18) 0.0179(4) Uani 1 1 d . .
C12 C 0.6285(2) 0.05347(5) 0.00804(18) 0.0211(4) Uani 1 1 d . .
H12A H 0.6243 0.0436 0.0926 0.025 Uiso 1 1 calc R U
C13 C 0.6581(2) 0.03001(5) -0.0861(2) 0.0259(4) Uani 1 1 d . .
H13F H 0.6730 0.0044 -0.0659 0.031 Uiso 1 1 calc R U
C14 C 0.6663(2) 0.04366(5) -0.2096(2) 0.0275(4) Uani 1 1 d . .
H14A H 0.6889 0.0276 -0.2733 0.033 Uiso 1 1 calc R U
C15 C 0.6411(2) 0.08090(5) -0.2390(2) 0.0276(4) Uani 1 1 d . .
H15A H 0.6455 0.0905 -0.3238 0.033 Uiso 1 1 calc R U
C16 C 0.6092(2) 0.10434(5) -0.14515(18) 0.0240(4) Uani 1 1 d . .
H16A H 0.5902 0.1298 -0.1679 0.029 Uiso 1 1 calc R U
C25 C 0.9497(2) 0.20533(5) 0.0786(2) 0.0276(4) Uani 1 1 d . .
H25A H 1.0588 0.2093 0.1285 0.033 Uiso 1 1 calc R U
C26 C 0.8662(2) 0.18113(5) 0.13126(19) 0.0221(4) Uani 1 1 d . .
H26A H 0.9183 0.1687 0.2173 0.027 Uiso 1 1 calc R U
C41 C 0.3847(2) 0.14454(5) 0.36236(18) 0.0190(4) Uani 1 1 d . .
C42 C 0.3585(2) 0.11477(5) 0.43801(19) 0.0258(4) Uani 1 1 d . .
H42A H 0.4041 0.0914 0.4330 0.031 Uiso 1 1 calc R U
C43 C 0.2673(2) 0.11864(6) 0.5202(2) 0.0342(5) Uani 1 1 d . .
H43A H 0.2520 0.0980 0.5715 0.041 Uiso 1 1 calc R U
C44 C 0.1986(2) 0.15206(6) 0.5285(2) 0.0355(5) Uani 1 1 d . .
H44A H 0.1352 0.1545 0.5842 0.043 Uiso 1 1 calc R U
C45 C 0.2228(2) 0.18188(5) 0.4549(2) 0.0341(5) Uani 1 1 d . .
H45A H 0.1767 0.2051 0.4608 0.041 Uiso 1 1 calc R U
C46 C 0.3140(2) 0.17821(5) 0.3725(2) 0.0258(4) Uani 1 1 d . .
H46A H 0.3288 0.1990 0.3219 0.031 Uiso 1 1 calc R U
C51 C 0.6112(2) 0.07398(4) 0.31415(17) 0.0177(4) Uani 1 1 d . .
C52 C 0.7643(2) 0.08557(5) 0.39196(19) 0.0240(4) Uani 1 1 d . .
H52A H 0.7964 0.1097 0.3776 0.029 Uiso 1 1 calc R U
C53 C 0.8704(2) 0.06273(5) 0.48954(19) 0.0292(4) Uani 1 1 d . .
H53A H 0.9736 0.0714 0.5406 0.035 Uiso 1 1 calc R U
C54 C 0.8276(2) 0.02741(5) 0.5134(2) 0.0283(4) Uani 1 1 d . .
H54A H 0.9009 0.0117 0.5794 0.034 Uiso 1 1 calc R U
C55 C 0.6769(2) 0.01545(5) 0.43979(19) 0.0263(4) Uani 1 1 d . .
H55A H 0.6454 -0.0087 0.4555 0.032 Uiso 1 1 calc R U
C56 C 0.5707(2) 0.03844(5) 0.34286(18) 0.0217(4) Uani 1 1 d . .
H56A H 0.4669 0.0297 0.2943 0.026 Uiso 1 1 calc R U
C101 C 0.1664(2) 0.13167(5) -0.0564(2) 0.0286(4) Uani 1 1 d . .
H10D H 0.1937 0.1514 0.0155 0.034 Uiso 1 1 calc R U
H10E H 0.2477 0.1318 -0.0998 0.034 Uiso 1 1 calc R U

loop_
_atom_site_aniso_label
_atom_site_aniso_U_11
_atom_site_aniso_U_22
_atom_site_aniso_U_33
_atom_site_aniso_U_23
_atom_site_aniso_U_13
_atom_site_aniso_U_12
P1 0.0147(2) 0.0175(2) 0.0225(2) 0.00189(18) 0.00514(19) -0.00109(17)
O1 0.0148(6) 0.0174(6) 0.0214(6) -0.0001(5) 0.0043(5) -0.0027(5)
C102 0.0286(10) 0.0269(10) 0.0335(11) 0.0087(8) 0.0063(9) 0.0026(8)
B1 0.0141(9) 0.0181(9) 0.0177(10) -0.0019(7) 0.0055(8) -0.0035(7)
C1 0.0127(8) 0.0199(8) 0.0159(8) 0.0009(7) 0.0034(7) 0.0005(6)
C2 0.0156(8) 0.0194(8) 0.0183(9) 0.0030(7) 0.0064(7) -0.0002(7)
C21 0.0203(9) 0.0159(8) 0.0228(9) -0.0010(7) 0.0126(8) 0.0006(7)
C22 0.0229(9) 0.0234(9) 0.0259(10) 0.0024(8) 0.0116(8) 0.0027(7)
C23 0.0367(11) 0.0236(9) 0.0308(11) 0.0087(8) 0.0194(9) 0.0058(8)
C24 0.0372(12) 0.0220(9) 0.0460(13) 0.0058(9) 0.0292(10) -0.0023(8)
C132 0.0313(11) 0.0384(11) 0.0328(11) 0.0041(9) 0.0176(10) -0.0043(9)
C131 0.0180(9) 0.0298(10) 0.0315(11) 0.0000(8) 0.0103(8) 0.0018(8)
C111 0.0177(9) 0.0260(9) 0.0248(10) -0.0019(8) 0.0027(8) -0.0018(7)
C112 0.0298(11) 0.0453(12) 0.0235(10) -0.0049(9) 0.0067(9) -0.0017(9)
C4 0.0162(8) 0.0189(8) 0.0152(8) 0.0009(7) 0.0044(7) 0.0003(7)
C3 0.0159(8) 0.0182(8) 0.0174(9) 0.0011(7) 0.0051(7) 0.0007(6)
C31 0.0143(8) 0.0193(8) 0.0223(9) -0.0019(7) 0.0088(7) -0.0008(7)
C32 0.0190(9) 0.0216(9) 0.0220(9) -0.0004(7) 0.0081(8) 0.0020(7)
C33 0.0226(9) 0.0177(8) 0.0347(11) -0.0002(8) 0.0130(9) -0.0001(7)
C34 0.0214(9) 0.0251(9) 0.0331(11) -0.0107(8) 0.0092(9) -0.0042(7)
C35 0.0227(10) 0.0334(10) 0.0226(10) -0.0061(8) 0.0068(8) -0.0031(8)
C36 0.0224(9) 0.0235(9) 0.0241(10) 0.0007(7) 0.0109(8) -0.0024(7)
C11 0.0105(8) 0.0232(8) 0.0196(9) -0.0028(7) 0.0048(7) -0.0029(7)
C12 0.0214(9) 0.0237(9) 0.0184(9) 0.0001(7) 0.0073(8) 0.0010(7)
C13 0.0240(10) 0.0234(9) 0.0293(10) -0.0030(8) 0.0085(8) 0.0030(7)
C14 0.0247(10) 0.0340(10) 0.0275(10) -0.0104(8) 0.0140(9) -0.0021(8)
C15 0.0305(11) 0.0343(10) 0.0211(10) -0.0032(8) 0.0130(9) -0.0073(8)
C16 0.0278(10) 0.0239(9) 0.0216(10) -0.0013(7) 0.0102(8) -0.0039(8)
C25 0.0218(10) 0.0245(9) 0.0410(12) -0.0021(8) 0.0168(9) -0.0036(7)
C26 0.0221(9) 0.0202(8) 0.0263(10) 0.0007(7) 0.0113(8) 0.0007(7)
C41 0.0170(9) 0.0232(9) 0.0170(9) -0.0029(7) 0.0063(7) -0.0033(7)
C42 0.0282(10) 0.0248(9) 0.0284(10) 0.0010(8) 0.0149(9) 0.0003(8)
C43 0.0407(12) 0.0372(11) 0.0337(11) 0.0067(9) 0.0242(10) -0.0029(9)
C44 0.0364(12) 0.0456(12) 0.0356(12) -0.0059(10) 0.0264(10) -0.0038(10)
C45 0.0367(12) 0.0302(10) 0.0450(13) -0.0056(9) 0.0263(11) 0.0027(9)
C46 0.0280(10) 0.0231(9) 0.0305(11) -0.0011(8) 0.0158(9) -0.0015(8)
C51 0.0184(9) 0.0214(8) 0.0159(9) -0.0013(7) 0.0092(7) 0.0002(7)
C52 0.0211(9) 0.0287(9) 0.0230(10) 0.0024(8) 0.0088(8) -0.0029(7)
C53 0.0175(9) 0.0449(12) 0.0225(10) 0.0042(9) 0.0036(8) 0.0015(8)
C54 0.0268(10) 0.0377(11) 0.0214(10) 0.0079(8) 0.0098(9) 0.0106(8)
C55 0.0318(11) 0.0247(9) 0.0250(10) 0.0031(8) 0.0133(9) 0.0031(8)
C56 0.0201(9) 0.0230(9) 0.0217(9) -0.0004(7) 0.0070(8) -0.0003(7)
C101 0.0244(10) 0.0228(9) 0.0356(11) 0.0072(8) 0.0072(9) -0.0022(8)

loop_
_atom_type_symbol
_atom_type_description
_atom_type_scat_dispersion_real
_atom_type_scat_dispersion_imag
_atom_type_scat_source
C C 0.0033 0.0016 'International Tables Vol C Tables 4.2.6.8 and 6.1.1.4'
H H 0.0000 0.0000 'International Tables Vol C Tables 4.2.6.8 and 6.1.1.4'
O O 0.0106 0.0060 'International Tables Vol C Tables 4.2.6.8 and 6.1.1.4'
B B 0.0013 0.0007 'International Tables Vol C Tables 4.2.6.8 and 6.1.1.4'
P P 0.1023 0.0942 'International Tables Vol C Tables 4.2.6.8 and 6.1.1.4'

loop_
_geom_angle_atom_site_label_1
_geom_angle_atom_site_label_2
_geom_angle_atom_site_label_3
_geom_angle
O1 P1 C111 108.08(8)
O1 P1 C131 110.08(8)
C111 P1 C131 107.76(9)
O1 P1 C101 112.37(8)
C111 P1 C101 108.99(9)
C131 P1 C101 109.44(9)
P1 O1 B1 133.09(10)
C101 C102 H10A 109.5
C101 C102 H10B 109.5
H10A C102 H10B 109.5
C101 C102 H10C 109.5
H10A C102 H10C 109.5
H10B C102 H10C 109.5
O1 B1 C4 116.60(13)
O1 B1 C1 112.88(14)
C4 B1 C1 100.59(13)
O1 B1 C51 106.50(13)
C4 B1 C51 108.97(14)
C1 B1 C51 111.30(13)
C2 C1 C11 127.23(15)
C2 C1 B1 107.38(14)
C11 C1 B1 124.96(14)
C1 C2 C21 128.32(15)
C1 C2 C3 111.49(14)
C21 C2 C3 120.15(14)
C26 C21 C22 118.56(15)
C26 C21 C2 120.72(15)
C22 C21 C2 120.60(15)
C23 C22 C21 120.73(17)
C23 C22 H22A 119.6
C21 C22 H22A 119.6
C24 C23 C22 120.06(18)
C24 C23 H23A 120.0
C22 C23 H23A 120.0
C23 C24 C25 119.90(17)
C23 C24 H24A 120.1
C25 C24 H24A 120.1
C131 C132 H13A 109.5
C131 C132 H13B 109.5
H13A C132 H13B 109.5
C131 C132 H13C 109.5
H13A C132 H13C 109.5
H13B C132 H13C 109.5
C132 C131 P1 112.87(13)
C132 C131 H13D 109.0
P1 C131 H13D 109.0
C132 C131 H13E 109.0
P1 C131 H13E 109.0
H13D C131 H13E 107.8
C112 C111 P1 113.68(13)
C112 C111 H11A 108.8
P1 C111 H11A 108.8
C112 C111 H11B 108.8
P1 C111 H11B 108.8
H11A C111 H11B 107.7
C111 C112 H11C 109.5
C111 C112 H11D 109.5
H11C C112 H11D 109.5
C111 C112 H11E 109.5
H11C C112 H11E 109.5
H11D C112 H11E 109.5
C3 C4 C41 126.88(15)
C3 C4 B1 107.00(14)
C41 C4 B1 125.83(14)
C4 C3 C31 126.91(15)
C4 C3 C2 111.18(14)
C31 C3 C2 121.22(14)
C36 C31 C32 117.34(15)
C36 C31 C3 119.02(15)
C32 C31 C3 123.52(15)
C33 C32 C31 121.03(17)
C33 C32 H32A 119.5
C31 C32 H32A 119.5
C34 C33 C32 120.61(16)
C34 C33 H33A 119.7
C32 C33 H33A 119.7
C33 C34 C35 119.32(17)
C33 C34 H34A 120.3
C35 C34 H34A 120.3
C34 C35 C36 120.26(18)
C34 C35 H35A 119.9
C36 C35 H35A 119.9
C35 C36 C31 121.44(16)
C35 C36 H36A 119.3
C31 C36 H36A 119.3
C16 C11 C12 116.61(15)
C16 C11 C1 124.21(15)
C12 C11 C1 119.14(15)
C13 C12 C11 121.75(16)
C13 C12 H12A 119.1
C11 C12 H12A 119.1
C12 C13 C14 120.44(17)
C12 C13 H13F 119.8
C14 C13 H13F 119.8
C15 C14 C13 119.20(16)
C15 C14 H14A 120.4
C13 C14 H14A 120.4
C14 C15 C16 120.28(17)
C14 C15 H15A 119.9
C16 C15 H15A 119.9
C15 C16 C11 121.69(17)
C15 C16 H16A 119.2
C11 C16 H16A 119.2
C24 C25 C26 120.34(18)
C24 C25 H25A 119.8
C26 C25 H25A 119.8
C25 C26 C21 120.40(17)
C25 C26 H26A 119.8
C21 C26 H26A 119.8
C42 C41 C46 117.11(15)
C42 C41 C4 120.41(15)
C46 C41 C4 122.25(15)
C43 C42 C41 121.23(17)
C43 C42 H42A 119.4
C41 C42 H42A 119.4
C44 C43 C42 120.64(18)
C44 C43 H43A 119.7
C42 C43 H43A 119.7
C43 C44 C45 119.26(17)
C43 C44 H44A 120.4
C45 C44 H44A 120.4
C44 C45 C46 120.41(18)
C44 C45 H45A 119.8
C46 C45 H45A 119.8
C45 C46 C41 121.35(17)
C45 C46 H46A 119.3
C41 C46 H46A 119.3
C56 C51 C52 116.08(16)
C56 C51 B1 122.93(15)
C52 C51 B1 120.97(15)
C53 C52 C51 121.76(17)
C53 C52 H52A 119.1
C51 C52 H52A 119.1
C54 C53 C52 120.70(18)
C54 C53 H53A 119.6
C52 C53 H53A 119.6
C55 C54 C53 118.80(17)
C55 C54 H54A 120.6
C53 C54 H54A 120.6
C54 C55 C56 120.35(17)
C54 C55 H55A 119.8
C56 C55 H55A 119.8
C55 C56 C51 122.27(17)
C55 C56 H56A 118.9
C51 C56 H56A 118.9
C102 C101 P1 114.17(13)
C102 C101 H10D 108.7
P1 C101 H10D 108.7
C102 C101 H10E 108.7
P1 C101 H10E 108.7
H10D C101 H10E 107.6

loop_
_geom_bond_atom_site_label_1
_geom_bond_atom_site_label_2
_geom_bond_distance
P1 O1 1.5281(12)
P1 C111 1.7876(18)
P1 C131 1.7887(18)
P1 C101 1.7907(18)
O1 B1 1.554(2)
C102 C101 1.529(3)
C102 H10A 0.9800
C102 H10B 0.9800
C102 H10C 0.9800
B1 C4 1.620(2)
B1 C1 1.622(2)
B1 C51 1.625(3)
C1 C2 1.357(2)
C1 C11 1.476(2)
C2 C21 1.490(2)
C2 C3 1.502(2)
C21 C26 1.392(2)
C21 C22 1.394(2)
C22 C23 1.387(2)
C22 H22A 0.9500
C23 C24 1.378(3)
C23 H23A 0.9500
C24 C25 1.380(3)
C24 H24A 0.9500
C132 C131 1.526(3)
C132 H13A 0.9800
C132 H13B 0.9800
C132 H13C 0.9800
C131 H13D 0.9900
C131 H13E 0.9900
C111 C112 1.526(2)
C111 H11A 0.9900
C111 H11B 0.9900
C112 H11C 0.9800
C112 H11D 0.9800
C112 H11E 0.9800
C4 C3 1.360(2)
C4 C41 1.473(2)
C3 C31 1.488(2)
C31 C36 1.398(2)
C31 C32 1.399(2)
C32 C33 1.386(2)
C32 H32A 0.9500
C33 C34 1.380(3)
C33 H33A 0.9500
C34 C35 1.383(3)
C34 H34A 0.9500
C35 C36 1.384(2)
C35 H35A 0.9500
C36 H36A 0.9500
C11 C16 1.400(2)
C11 C12 1.401(2)
C12 C13 1.381(2)
C12 H12A 0.9500
C13 C14 1.384(3)
C13 H13F 0.9500
C14 C15 1.382(3)
C14 H14A 0.9500
C15 C16 1.388(2)
C15 H15A 0.9500
C16 H16A 0.9500
C25 C26 1.388(2)
C25 H25A 0.9500
C26 H26A 0.9500
C41 C42 1.396(2)
C41 C46 1.399(2)
C42 C43 1.385(2)
C42 H42A 0.9500
C43 C44 1.377(3)
C43 H43A 0.9500
C44 C45 1.378(3)
C44 H44A 0.9500
C45 C46 1.386(3)
C45 H45A 0.9500
C46 H46A 0.9500
C51 C56 1.397(2)
C51 C52 1.398(2)
C52 C53 1.386(3)
C52 H52A 0.9500
C53 C54 1.383(3)
C53 H53A 0.9500
C54 C55 1.376(3)
C54 H54A 0.9500
C55 C56 1.386(3)
C55 H55A 0.9500
C56 H56A 0.9500
C101 H10D 0.9900
C101 H10E 0.9900

loop_
_geom_torsion_atom_site_label_1
_geom_torsion_atom_site_label_2
_geom_torsion_atom_site_label_3
_geom_torsion_atom_site_label_4
_geom_torsion
C111 P1 O1 B1 139.88(14)
C131 P1 O1 B1 -102.67(15)
C101 P1 O1 B1 19.58(17)
P1 O1 B1 C4 44.2(2)
P1 O1 B1 C1 -71.53(18)
P1 O1 B1 C51 166.06(11)
O1 B1 C1 C2 136.76(14)
C4 B1 C1 C2 11.78(17)
C51 B1 C1 C2 -103.55(16)
O1 B1 C1 C11 -50.3(2)
C4 B1 C1 C11 -175.27(15)
C51 B1 C1 C11 69.4(2)
C11 C1 C2 C21 0.2(3)
B1 C1 C2 C21 172.98(16)
C11 C1 C2 C3 -177.58(15)
B1 C1 C2 C3 -4.83(19)
C1 C2 C21 C26 -100.9(2)
C3 C2 C21 C26 76.8(2)
C1 C2 C21 C22 83.2(2)
C3 C2 C21 C22 -99.13(19)
C26 C21 C22 C23 0.5(2)
C2 C21 C22 C23 176.47(16)
C21 C22 C23 C24 -0.1(3)
C22 C23 C24 C25 -0.2(3)
O1 P1 C131 C132 -51.63(16)
C111 P1 C131 C132 66.02(16)
C101 P1 C131 C132 -175.60(14)
O1 P1 C111 C112 -56.23(15)
C131 P1 C111 C112 -175.16(14)
C101 P1 C111 C112 66.17(16)
O1 B1 C4 C3 -137.62(15)
C1 B1 C4 C3 -15.21(17)
C51 B1 C4 C3 101.85(16)
O1 B1 C4 C41 48.2(2)
C1 B1 C4 C41 170.65(15)
C51 B1 C4 C41 -72.3(2)
C41 C4 C3 C31 17.2(3)
B1 C4 C3 C31 -156.89(16)
C41 C4 C3 C2 -172.36(16)
B1 C4 C3 C2 13.58(19)
C1 C2 C3 C4 -5.9(2)
C21 C2 C3 C4 176.09(15)
C1 C2 C3 C31 165.20(15)
C21 C2 C3 C31 -12.8(2)
C4 C3 C31 C36 44.2(2)
C2 C3 C31 C36 -125.41(17)
C4 C3 C31 C32 -139.95(18)
C2 C3 C31 C32 50.5(2)
C36 C31 C32 C33 -0.5(2)
C3 C31 C32 C33 -176.41(15)
C31 C32 C33 C34 0.3(3)
C32 C33 C34 C35 0.2(3)
C33 C34 C35 C36 -0.6(3)
C34 C35 C36 C31 0.4(3)
C32 C31 C36 C35 0.1(2)
C3 C31 C36 C35 176.22(16)
C2 C1 C11 C16 -36.2(3)
B1 C1 C11 C16 152.26(17)
C2 C1 C11 C12 146.31(18)
B1 C1 C11 C12 -25.2(2)
C16 C11 C12 C13 1.1(3)
C1 C11 C12 C13 178.79(16)
C11 C12 C13 C14 0.5(3)
C12 C13 C14 C15 -1.4(3)
C13 C14 C15 C16 0.5(3)
C14 C15 C16 C11 1.2(3)
C12 C11 C16 C15 -2.0(3)
C1 C11 C16 C15 -179.52(17)
C23 C24 C25 C26 0.0(3)
C24 C25 C26 C21 0.4(3)
C22 C21 C26 C25 -0.7(2)
C2 C21 C26 C25 -176.65(16)
C3 C4 C41 C42 -149.99(18)
B1 C4 C41 C42 23.0(3)
C3 C4 C41 C46 35.6(3)
B1 C4 C41 C46 -151.46(17)
C46 C41 C42 C43 -0.5(3)
C4 C41 C42 C43 -175.20(17)
C41 C42 C43 C44 0.6(3)
C42 C43 C44 C45 -0.7(3)
C43 C44 C45 C46 0.6(3)
C44 C45 C46 C41 -0.5(3)
C42 C41 C46 C45 0.4(3)
C4 C41 C46 C45 175.05(18)
O1 B1 C51 C56 -2.6(2)
C4 B1 C51 C56 123.96(16)
C1 B1 C51 C56 -126.01(16)
O1 B1 C51 C52 175.98(14)
C4 B1 C51 C52 -57.46(19)
C1 B1 C51 C52 52.6(2)
C56 C51 C52 C53 1.4(2)
B1 C51 C52 C53 -177.27(16)
C51 C52 C53 C54 -0.1(3)
C52 C53 C54 C55 -0.9(3)
C53 C54 C55 C56 0.5(3)
C54 C55 C56 C51 0.9(3)
C52 C51 C56 C55 -1.8(2)
B1 C51 C56 C55 176.85(16)
O1 P1 C101 C102 172.32(13)
C111 P1 C101 C102 52.54(17)
C131 P1 C101 C102 -65.07(17)
